data_4312282
loop_
_publ_author_name
'F. Albert Cotton'
'Carlos A. Murillo'
'Xiaoping Wang'
'Rongmin Yu'

_publ_contact_author_address
;  Laboratory for Molecular Structure and Bonding
   Dept. of Chemistry
   Texas A&M University, PO Box  30012
   College Station, TX 77842-3012, USA
;
_publ_contact_author_email cotton@tamu.edu
_publ_contact_author_fax '(979) 845 9351'
_publ_contact_author_name 'F. A. Cotton'
_publ_contact_author_phone '(979) 845 4432'
_publ_section_title
;
 Chiral Organometallic Triangles with Rh-Rh Bonds. 1. Compounds Prepared
 from Racemic cis-Rh2(C6H4PPh2)2(OAc)2
;
_journal_name_full 'Inorganic Chemistry'
_journal_page_first 8394
_journal_page_last 8403
_journal_paper_doi 10.1021/ic0492183
_journal_volume 43
_journal_year 2004
_chemical_formula_moiety 'Rh2(PC18H14)2(CH3CN)6, 2(BF4), 0.5(H2O)'
_chemical_formula_sum 'C48 H47 B2 F8 N6 O0.5 P2 Rh2'
_chemical_formula_weight 1157.30
_chemical_name_systematic
; 
 ? 
;
_space_group_IT_number 15
_symmetry_cell_setting monoclinic
_symmetry_space_group_name_Hall '-C 2yc'
_symmetry_space_group_name_H-M 'C 1 2/c 1'
_atom_sites_solution_hydrogens geom
_atom_sites_solution_primary direct
_atom_sites_solution_secondary difmap
_audit_creation_method SHELXL-97
_cell_angle_alpha 90.000(2)
_cell_angle_beta 119.236(2)
_cell_angle_gamma 90.000(3)
_cell_formula_units_Z 8
_cell_length_a 22.212(3)
_cell_length_b 23.185(3)
_cell_length_c 22.209(3)
_cell_measurement_reflns_used 7623
_cell_measurement_temperature 213(2)
_cell_measurement_theta_max 24.98
_cell_measurement_theta_min 2.53
_cell_volume 9980(2)
_computing_cell_refinement SANIT
_computing_data_collection SMART
_computing_data_reduction SANIT
_computing_molecular_graphics 'SHELXTL(Siemens 1996)'
_computing_publication_material SIFTAB
_computing_structure_refinement 'SHELXL-97 (Sheldrick, 1997)'
_computing_structure_solution 'SHELXS-97 (Sheldrick, 1990)'
_diffrn_ambient_temperature 213(2)
_diffrn_detector_area_resol_mean 0
_diffrn_measured_fraction_theta_full 0.993
_diffrn_measured_fraction_theta_max 0.993
_diffrn_measurement_device_type 'Bruker SMART 1000'
_diffrn_measurement_method 'Omega scans'
_diffrn_radiation_monochromator graphite
_diffrn_radiation_source 'normal-focus sealed tube'
_diffrn_radiation_type MoK\a
_diffrn_radiation_wavelength 0.71073
_diffrn_reflns_av_R_equivalents 0.0898
_diffrn_reflns_av_sigmaI/netI 0.1131
_diffrn_reflns_limit_h_max 24
_diffrn_reflns_limit_h_min -26
_diffrn_reflns_limit_k_max 20
_diffrn_reflns_limit_k_min -27
_diffrn_reflns_limit_l_max 26
_diffrn_reflns_limit_l_min -25
_diffrn_reflns_number 25681
_diffrn_reflns_theta_full 25.08
_diffrn_reflns_theta_max 25.08
_diffrn_reflns_theta_min 2.01
_diffrn_standards_decay_% 0
_diffrn_standards_interval_count 0
_diffrn_standards_interval_time 0
_diffrn_standards_number 0
_exptl_absorpt_coefficient_mu 0.797
_exptl_absorpt_correction_T_max 0.9457
_exptl_absorpt_correction_T_min 0.8399
_exptl_absorpt_correction_type multi-scan
_exptl_crystal_colour red
_exptl_crystal_density_diffrn 1.540
_exptl_crystal_density_method 'not measured'
_exptl_crystal_description needle
_exptl_crystal_F_000 4664
_exptl_crystal_size_max 0.30
_exptl_crystal_size_mid 0.17
_exptl_crystal_size_min 0.07
_refine_diff_density_max 1.363
_refine_diff_density_min -1.128
_refine_diff_density_rms 0.109
_refine_ls_extinction_method none
_refine_ls_goodness_of_fit_ref 1.030
_refine_ls_hydrogen_treatment mixed
_refine_ls_matrix_type full
_refine_ls_number_parameters 705
_refine_ls_number_reflns 8818
_refine_ls_number_restraints 353
_refine_ls_restrained_S_all 1.014
_refine_ls_R_factor_all 0.1060
_refine_ls_R_factor_gt 0.0537
_refine_ls_shift/su_max 0.004
_refine_ls_shift/su_mean 0.000
_refine_ls_structure_factor_coef Fsqd
_refine_ls_weighting_details 'calc w=1/[\s^2^(Fo^2^)+(0.0303P)^2^+0.0000P] where P=(Fo^2^+2Fc^2^)/3'
_refine_ls_weighting_scheme calc
_refine_ls_wR_factor_gt 0.1023
_refine_ls_wR_factor_ref 0.1209
_reflns_number_gt 5272
_reflns_number_total 8818
_reflns_threshold_expression >2sigma(I)
_cod_data_source_file ic0492183si20040616_125921_2.cif
_cod_data_source_block cmpd1
_cod_original_cell_volume 9981(2)
_cod_original_formula_sum 'C48 H47 B2 F8 N6 O0.50 P2 Rh2'
_cod_database_code 4312282

loop_
_symmetry_equiv_pos_as_xyz
'x, y, z'
'-x, y, -z+1/2'
'x+1/2, y+1/2, z'
'-x+1/2, y+1/2, -z+1/2'
'-x, -y, -z'
'x, -y, z-1/2'
'-x+1/2, -y+1/2, -z'
'x+1/2, -y+1/2, z-1/2'

loop_
_atom_site_label
_atom_site_type_symbol
_atom_site_fract_x
_atom_site_fract_y
_atom_site_fract_z
_atom_site_U_iso_or_equiv
_atom_site_adp_type
_atom_site_occupancy
_atom_site_symmetry_multiplicity
_atom_site_calc_flag
_atom_site_refinement_flags
_atom_site_disorder_assembly
_atom_site_disorder_group
Rh1 Rh 0.45041(2) 0.142999(18) 0.68455(2) 0.02531(13) Uani 1 1 d . . .
B1 B 0.1427(6) 0.1375(5) 0.5023(5) 0.064(3) Uani 1 1 d . . .
F1 F 0.1159(3) 0.1737(3) 0.4472(3) 0.120(2) Uani 1 1 d . . .
F2 F 0.1767(3) 0.0929(2) 0.4918(3) 0.0992(18) Uani 1 1 d . . .
F3 F 0.0903(3) 0.1170(2) 0.5126(3) 0.1017(18) Uani 1 1 d . . .
F4 F 0.1884(3) 0.1685(2) 0.5601(3) 0.0902(16) Uani 1 1 d . . .
P1 P 0.52369(8) 0.08819(6) 0.66834(8) 0.0252(4) Uani 1 1 d . . .
C1 C 0.4791(3) 0.0346(2) 0.5991(3) 0.0279(14) Uani 1 1 d D . .
C2 C 0.4693(3) -0.0211(2) 0.6150(3) 0.0391(16) Uani 1 1 d D . .
H2A H 0.4885 -0.0327 0.6607 0.047 Uiso 1 1 calc R . .
C3 C 0.4307(4) -0.0593(2) 0.5621(4) 0.050(2) Uani 1 1 d D . .
H3A H 0.4243 -0.0968 0.5725 0.060 Uiso 1 1 calc R . .
C4 C 0.4018(4) -0.0423(3) 0.4944(3) 0.052(2) Uani 1 1 d D . .
H4A H 0.3759 -0.0683 0.4592 0.063 Uiso 1 1 calc R . .
C5 C 0.4110(4) 0.0126(3) 0.4787(3) 0.0497(19) Uani 1 1 d D . .
H5A H 0.3908 0.0243 0.4328 0.060 Uiso 1 1 calc R . .
C6 C 0.4500(3) 0.0507(2) 0.5303(3) 0.0367(16) Uani 1 1 d D . .
H6A H 0.4571 0.0878 0.5191 0.044 Uiso 1 1 calc R . .
C7 C 0.5794(4) 0.1262(2) 0.6415(3) 0.0319(15) Uani 1 1 d . . .
C8 C 0.5501(4) 0.1676(3) 0.5887(4) 0.0414(17) Uani 1 1 d . . .
H8A H 0.5031 0.1754 0.5679 0.050 Uiso 1 1 calc R . .
C9 C 0.5914(4) 0.1972(3) 0.5675(4) 0.052(2) Uani 1 1 d . . .
H9A H 0.5717 0.2251 0.5332 0.063 Uiso 1 1 calc R . .
C10 C 0.6596(4) 0.1857(3) 0.5961(4) 0.0459(18) Uani 1 1 d . . .
H10A H 0.6864 0.2052 0.5810 0.055 Uiso 1 1 calc R . .
C11 C 0.6895(4) 0.1448(3) 0.6480(3) 0.0398(16) Uani 1 1 d . . .
H11A H 0.7365 0.1371 0.6682 0.048 Uiso 1 1 calc R . .
C12 C 0.6493(3) 0.1156(2) 0.6698(3) 0.0324(15) Uani 1 1 d . . .
H12A H 0.6698 0.0881 0.7045 0.039 Uiso 1 1 calc R . .
C13 C 0.5823(3) 0.0479(2) 0.7430(3) 0.0268(14) Uani 1 1 d . . .
C14 C 0.6188(3) -0.0002(2) 0.7389(3) 0.0329(15) Uani 1 1 d . . .
H14A H 0.6110 -0.0130 0.6960 0.039 Uiso 1 1 calc R . .
C15 C 0.6657(3) -0.0286(2) 0.7973(4) 0.0356(16) Uani 1 1 d . . .
H15A H 0.6888 -0.0610 0.7944 0.043 Uiso 1 1 calc R . .
C16 C 0.6779(3) -0.0078(2) 0.8611(3) 0.0361(16) Uani 1 1 d . . .
H16A H 0.7100 -0.0262 0.9012 0.043 Uiso 1 1 calc R . .
C17 C 0.6434(3) 0.0394(2) 0.8658(3) 0.0316(15) Uani 1 1 d . . .
H17A H 0.6531 0.0523 0.9092 0.038 Uiso 1 1 calc R . .
C18 C 0.5937(3) 0.0692(2) 0.8072(3) 0.0270(14) Uani 1 1 d . . .
C19 C 0.5130(4) 0.2639(3) 0.6663(4) 0.054(2) Uani 1 1 d . . .
C20 C 0.5449(5) 0.3145(3) 0.6519(6) 0.106(4) Uani 1 1 d . . .
H20A H 0.5811 0.3018 0.6433 0.159 Uiso 1 1 calc R . .
H20B H 0.5637 0.3399 0.6911 0.159 Uiso 1 1 calc R . .
H20C H 0.5105 0.3347 0.6122 0.159 Uiso 1 1 calc R . .
C21 C 0.3346(4) 0.2111(2) 0.7056(3) 0.0346(16) Uani 1 1 d . . .
C22 C 0.2784(4) 0.2416(3) 0.7088(4) 0.051(2) Uani 1 1 d . . .
H22A H 0.2812 0.2347 0.7527 0.077 Uiso 1 1 calc R . .
H22B H 0.2349 0.2279 0.6726 0.077 Uiso 1 1 calc R . .
H22C H 0.2823 0.2823 0.7031 0.077 Uiso 1 1 calc R . .
C23 C 0.3276(4) 0.1682(3) 0.5257(4) 0.0445(18) Uani 1 1 d . . .
C24 C 0.2682(5) 0.1841(4) 0.4586(4) 0.083(3) Uani 1 1 d . . .
H24A H 0.2604 0.1544 0.4255 0.125 Uiso 1 1 calc R . .
H24B H 0.2776 0.2198 0.4431 0.125 Uiso 1 1 calc R . .
H24C H 0.2279 0.1883 0.4637 0.125 Uiso 1 1 calc R . .
N1 N 0.4904(3) 0.2241(2) 0.6755(3) 0.0363(13) Uani 1 1 d . . .
N2 N 0.3783(3) 0.1885(2) 0.7038(3) 0.0327(12) Uani 1 1 d . . .
N3 N 0.3715(3) 0.1556(2) 0.5759(3) 0.0360(13) Uani 1 1 d . . .
Rh2 Rh -0.05206(3) 0.86443(2) 0.26344(3) 0.03139(15) Uani 1 1 d D . .
B2 B 0.1999(12) 0.9397(8) 0.7830(12) 0.080(4) Uani 0.286(8) 1 d PD A 1
F5 F 0.1565(14) 0.9400(7) 0.8070(16) 0.213(7) Uani 0.286(8) 1 d PD A 1
F6 F 0.166(2) 0.9499(19) 0.7165(14) 0.183(6) Uani 0.286(8) 1 d PD A 1
F7 F 0.247(2) 0.9797(13) 0.814(3) 0.178(5) Uani 0.286(8) 1 d PD A 1
F8 F 0.2297(14) 0.8890(10) 0.7944(16) 0.135(4) Uani 0.286(8) 1 d PD A 1
B2B B 0.2063(5) 0.9226(4) 0.7737(5) 0.080(4) Uani 0.714(8) 1 d PD A 2
F5B F 0.1996(6) 0.8950(5) 0.8216(5) 0.213(7) Uani 0.714(8) 1 d PD A 2
F6B F 0.1484(7) 0.9485(7) 0.7318(7) 0.183(6) Uani 0.714(8) 1 d PD A 2
F7B F 0.2555(8) 0.9609(6) 0.8023(8) 0.178(5) Uani 0.714(8) 1 d PD A 2
F8B F 0.2220(5) 0.8850(3) 0.7390(5) 0.135(4) Uani 0.714(8) 1 d PD A 2
P2A P 0.0194(3) 0.8136(2) 0.3573(2) 0.0340(12) Uani 0.669(7) 1 d PD B 1
C25A C 0.0852(5) 0.7757(4) 0.3486(5) 0.040(3) Uani 0.669(7) 1 d PD B 1
C26A C 0.0994(8) 0.7939(5) 0.2974(6) 0.029(4) Uani 0.669(7) 1 d PD . 1
C27A C 0.1517(12) 0.7650(9) 0.2923(12) 0.046(6) Uani 0.669(7) 1 d PD B 1
H27A H 0.1626 0.7763 0.2586 0.056 Uiso 0.669(7) 1 calc PR B 1
C28A C 0.1876(7) 0.7200(5) 0.3357(7) 0.062(5) Uani 0.669(7) 1 d PD B 1
H28A H 0.2217 0.7012 0.3304 0.074 Uiso 0.669(7) 1 calc PR B 1
C29A C 0.1735(6) 0.7028(5) 0.3864(7) 0.064(4) Uani 0.669(7) 1 d PD B 1
H29A H 0.1980 0.6726 0.4160 0.077 Uiso 0.669(7) 1 calc PR B 1
C30A C 0.1226(5) 0.7308(4) 0.3928(6) 0.049(3) Uani 0.669(7) 1 d PD B 1
H30A H 0.1129 0.7197 0.4274 0.059 Uiso 0.669(7) 1 calc PR B 1
C31A C 0.0647(5) 0.8562(5) 0.4382(5) 0.040(3) Uani 0.669(7) 1 d PD B 1
C32A C 0.0275(5) 0.8956(5) 0.4529(5) 0.052(3) Uani 0.669(7) 1 d PD B 1
H32A H -0.0188 0.9023 0.4216 0.062 Uiso 0.669(7) 1 calc PR B 1
C33A C 0.0599(5) 0.9251(5) 0.5149(5) 0.065(3) Uani 0.669(7) 1 d PD B 1
H33A H 0.0352 0.9526 0.5246 0.078 Uiso 0.669(7) 1 calc PR B 1
C34A C 0.1277(5) 0.9148(5) 0.5625(5) 0.058(3) Uani 0.669(7) 1 d PD B 1
H34A H 0.1481 0.9336 0.6048 0.069 Uiso 0.669(7) 1 calc PR B 1
C35A C 0.1646(6) 0.8765(7) 0.5470(6) 0.076(5) Uani 0.669(7) 1 d PD B 1
H35A H 0.2113 0.8711 0.5776 0.091 Uiso 0.669(7) 1 calc PR B 1
C36A C 0.1333(5) 0.8459(4) 0.4864(5) 0.052(3) Uani 0.669(7) 1 d PD B 1
H36A H 0.1582 0.8182 0.4775 0.063 Uiso 0.669(7) 1 calc PR B 1
C37A C -0.0253(9) 0.7560(5) 0.3797(7) 0.030(3) Uani 0.669(7) 1 d PD B 1
C38A C -0.0354(8) 0.7023(5) 0.3492(6) 0.045(4) Uani 0.669(7) 1 d PD B 1
H38A H -0.0174 0.6942 0.3201 0.054 Uiso 0.669(7) 1 calc PR B 1
C39A C -0.0723(9) 0.6607(5) 0.3622(7) 0.057(5) Uani 0.669(7) 1 d PD B 1
H39A H -0.0782 0.6243 0.3425 0.069 Uiso 0.669(7) 1 calc PR B 1
C40A C -0.1004(8) 0.6726(6) 0.4038(6) 0.049(4) Uani 0.669(7) 1 d PD B 1
H40A H -0.1267 0.6449 0.4107 0.059 Uiso 0.669(7) 1 calc PR B 1
C41A C -0.0897(10) 0.7251(7) 0.4349(8) 0.050(4) Uani 0.669(7) 1 d PD B 1
H41A H -0.1067 0.7325 0.4649 0.060 Uiso 0.669(7) 1 calc PR B 1
C42A C -0.0539(10) 0.7671(6) 0.4222(7) 0.038(3) Uani 0.669(7) 1 d PD B 1
H42A H -0.0486 0.8033 0.4421 0.046 Uiso 0.669(7) 1 calc PR B 1
P2B P 0.0160(7) 0.7998(5) 0.3417(5) 0.0340(12) Uani 0.331(7) 1 d PD B 2
C25B C 0.0733(12) 0.7622(9) 0.3212(12) 0.040(3) Uani 0.331(7) 1 d PD B 2
C26B C 0.093(2) 0.7873(12) 0.2773(18) 0.029(4) Uani 0.331(7) 1 d PD . 2
C27B C 0.147(3) 0.7619(18) 0.271(3) 0.046(6) Uani 0.331(7) 1 d PD B 2
H27B H 0.1644 0.7805 0.2465 0.056 Uiso 0.331(7) 1 calc PR B 2
C28B C 0.1738(15) 0.7096(12) 0.3021(17) 0.062(5) Uani 0.331(7) 1 d PD B 2
H28B H 0.2086 0.6926 0.2965 0.074 Uiso 0.331(7) 1 calc PR B 2
C29B C 0.1496(13) 0.6827(9) 0.3407(14) 0.064(4) Uani 0.331(7) 1 d PD B 2
H29B H 0.1665 0.6466 0.3598 0.077 Uiso 0.331(7) 1 calc PR B 2
C30B C 0.1002(11) 0.7090(9) 0.3514(12) 0.049(3) Uani 0.331(7) 1 d PD B 2
H30B H 0.0847 0.6912 0.3788 0.059 Uiso 0.331(7) 1 calc PR B 2
C31B C 0.0697(10) 0.8335(12) 0.4267(11) 0.040(3) Uani 0.331(7) 1 d PD B 2
C32B C 0.1382(9) 0.8171(9) 0.4624(9) 0.052(3) Uani 0.331(7) 1 d PD B 2
H32B H 0.1564 0.7918 0.4430 0.062 Uiso 0.331(7) 1 calc PR B 2
C33B C 0.1792(9) 0.8397(11) 0.5280(9) 0.065(3) Uani 0.331(7) 1 d PD B 2
H33B H 0.2252 0.8288 0.5530 0.078 Uiso 0.331(7) 1 calc PR B 2
C34B C 0.1531(12) 0.8779(15) 0.5569(11) 0.058(3) Uani 0.331(7) 1 d PD B 2
H34B H 0.1814 0.8924 0.6010 0.069 Uiso 0.331(7) 1 calc PR B 2
C35B C 0.0857(12) 0.8944(12) 0.5209(12) 0.076(5) Uani 0.331(7) 1 d PD B 2
H35B H 0.0680 0.9203 0.5403 0.091 Uiso 0.331(7) 1 calc PR B 2
C36B C 0.0442(10) 0.8727(12) 0.4561(12) 0.052(3) Uani 0.331(7) 1 d PD B 2
H36B H -0.0016 0.8844 0.4313 0.063 Uiso 0.331(7) 1 calc PR B 2
C37B C -0.032(2) 0.7455(14) 0.3569(16) 0.030(3) Uani 0.331(7) 1 d PD B 2
C38B C -0.0524(17) 0.6952(12) 0.3190(13) 0.045(4) Uani 0.331(7) 1 d PD B 2
H38B H -0.0403 0.6876 0.2852 0.054 Uiso 0.331(7) 1 calc PR B 2
C39B C -0.092(2) 0.6561(11) 0.3321(17) 0.057(5) Uani 0.331(7) 1 d PD B 2
H39B H -0.1018 0.6202 0.3107 0.069 Uiso 0.331(7) 1 calc PR B 2
C40B C -0.1162(18) 0.6697(15) 0.3765(15) 0.049(4) Uani 0.331(7) 1 d PD B 2
H40B H -0.1448 0.6440 0.3828 0.059 Uiso 0.331(7) 1 calc PR B 2
C41B C -0.099(2) 0.7208(16) 0.4113(18) 0.050(4) Uani 0.331(7) 1 d PD B 2
H41B H -0.1143 0.7296 0.4421 0.060 Uiso 0.331(7) 1 calc PR B 2
C42B C -0.058(2) 0.7591(12) 0.4008(18) 0.038(3) Uani 0.331(7) 1 d PD B 2
H42B H -0.0471 0.7946 0.4233 0.046 Uiso 0.331(7) 1 calc PR B 2
C43 C 0.0010(5) 0.9897(4) 0.3304(5) 0.087(3) Uani 1 1 d D . .
C44A C 0.0196(17) 1.0412(10) 0.3780(15) 0.115(8) Uani 0.48(2) 1 d PD B 1
H44A H 0.0118 1.0320 0.4158 0.173 Uiso 0.48(2) 1 calc PR B 1
H44B H -0.0086 1.0735 0.3531 0.173 Uiso 0.48(2) 1 calc PR B 1
H44C H 0.0673 1.0507 0.3955 0.173 Uiso 0.48(2) 1 calc PR B 1
C44B C 0.0254(15) 1.0518(6) 0.3361(14) 0.115(8) Uani 0.52(2) 1 d PD B 2
H44D H 0.0331 1.0605 0.2982 0.173 Uiso 0.52(2) 1 calc PR B 2
H44E H 0.0676 1.0568 0.3788 0.173 Uiso 0.52(2) 1 calc PR B 2
H44F H -0.0092 1.0773 0.3351 0.173 Uiso 0.52(2) 1 calc PR B 2
C45 C -0.1605(4) 0.9393(3) 0.1301(4) 0.0446(18) Uani 1 1 d . . .
C46 C -0.2104(5) 0.9752(4) 0.0745(4) 0.088(3) Uani 1 1 d . B .
H46A H -0.2101 1.0133 0.0917 0.131 Uiso 1 1 calc R . .
H46B H -0.2556 0.9588 0.0565 0.131 Uiso 1 1 calc R . .
H46C H -0.1985 0.9774 0.0384 0.131 Uiso 1 1 calc R . .
C47 C -0.1617(4) 0.9019(3) 0.3143(4) 0.0420(17) Uani 1 1 d . . .
C48 C -0.2030(4) 0.9344(3) 0.3376(4) 0.060(2) Uani 1 1 d . B .
H48A H -0.2283 0.9640 0.3046 0.091 Uiso 1 1 calc R . .
H48B H -0.1732 0.9517 0.3815 0.091 Uiso 1 1 calc R . .
H48C H -0.2347 0.9088 0.3418 0.091 Uiso 1 1 calc R . .
N4 N -0.0145(3) 0.9451(2) 0.3102(3) 0.0442(14) Uani 1 1 d . B .
N5 N -0.1215(3) 0.9122(2) 0.1734(3) 0.0407(14) Uani 1 1 d . B .
N6 N -0.1299(3) 0.8784(2) 0.2958(3) 0.0428(15) Uani 1 1 d . B .
O1 O 0.0880(8) 0.8516(7) 0.8103(9) 0.164(7) Uani 0.50 1 d PD . .

loop_
_atom_site_aniso_label
_atom_site_aniso_U_11
_atom_site_aniso_U_22
_atom_site_aniso_U_33
_atom_site_aniso_U_23
_atom_site_aniso_U_13
_atom_site_aniso_U_12
Rh1 0.0234(3) 0.0275(2) 0.0211(3) 0.0025(2) 0.0077(2) 0.0018(2)
B1 0.061(7) 0.079(7) 0.046(6) 0.004(6) 0.023(6) -0.013(6)
F1 0.083(5) 0.160(5) 0.100(5) 0.051(4) 0.031(4) 0.007(4)
F2 0.107(5) 0.101(4) 0.098(5) -0.031(3) 0.056(4) -0.010(3)
F3 0.083(4) 0.143(4) 0.095(5) -0.020(3) 0.056(4) -0.038(3)
F4 0.094(5) 0.087(3) 0.072(4) -0.022(3) 0.027(4) -0.026(3)
P1 0.0239(10) 0.0277(8) 0.0209(9) 0.0011(6) 0.0084(8) 0.0005(7)
C1 0.021(4) 0.040(3) 0.019(3) -0.004(3) 0.006(3) -0.003(3)
C2 0.037(5) 0.037(4) 0.036(4) -0.003(3) 0.012(4) -0.003(3)
C3 0.052(5) 0.031(4) 0.067(6) -0.014(4) 0.030(5) -0.009(3)
C4 0.042(5) 0.065(5) 0.045(5) -0.027(4) 0.018(5) -0.006(4)
C5 0.039(5) 0.075(5) 0.024(4) -0.019(4) 0.007(4) -0.007(4)
C6 0.033(4) 0.053(4) 0.017(4) -0.003(3) 0.007(3) -0.001(3)
C7 0.044(5) 0.027(3) 0.023(4) -0.008(3) 0.015(4) -0.007(3)
C8 0.033(4) 0.050(4) 0.040(4) 0.002(3) 0.017(4) -0.002(3)
C9 0.058(6) 0.054(4) 0.048(5) 0.015(4) 0.029(5) -0.008(4)
C10 0.040(5) 0.063(5) 0.040(5) -0.003(4) 0.023(4) -0.020(4)
C11 0.034(4) 0.052(4) 0.034(4) -0.011(3) 0.017(4) -0.015(3)
C12 0.028(4) 0.040(3) 0.024(4) -0.002(3) 0.009(4) 0.000(3)
C13 0.020(4) 0.029(3) 0.030(4) 0.003(3) 0.011(3) 0.000(3)
C14 0.034(4) 0.031(3) 0.031(4) -0.004(3) 0.015(4) 0.000(3)
C15 0.035(4) 0.028(3) 0.045(5) 0.005(3) 0.019(4) 0.006(3)
C16 0.026(4) 0.044(4) 0.032(4) 0.012(3) 0.009(4) 0.006(3)
C17 0.034(4) 0.037(3) 0.020(3) 0.001(3) 0.010(3) 0.007(3)
C18 0.028(4) 0.030(3) 0.028(4) -0.003(3) 0.017(3) -0.004(3)
C19 0.040(5) 0.034(4) 0.072(6) 0.008(4) 0.016(5) -0.001(3)
C20 0.079(8) 0.046(5) 0.185(12) 0.025(6) 0.058(9) -0.010(5)
C21 0.035(5) 0.035(4) 0.031(4) 0.006(3) 0.013(4) 0.005(3)
C22 0.049(5) 0.057(4) 0.053(5) 0.015(4) 0.029(5) 0.017(4)
C23 0.035(5) 0.066(5) 0.031(4) 0.010(4) 0.014(4) -0.004(4)
C24 0.048(6) 0.150(8) 0.035(5) 0.027(5) 0.007(5) -0.004(6)
N1 0.035(4) 0.031(3) 0.033(3) 0.001(2) 0.008(3) -0.004(3)
N2 0.032(4) 0.034(3) 0.026(3) 0.003(2) 0.009(3) 0.002(2)
N3 0.034(4) 0.042(3) 0.033(4) 0.012(3) 0.018(3) 0.006(3)
Rh2 0.0282(3) 0.0326(3) 0.0334(3) 0.0026(2) 0.0150(3) 0.0039(2)
B2 0.094(13) 0.065(11) 0.096(13) 0.009(10) 0.057(11) 0.017(10)
F5 0.39(2) 0.184(12) 0.192(12) 0.068(9) 0.238(15) 0.022(11)
F6 0.117(12) 0.166(7) 0.213(13) 0.046(8) 0.039(9) 0.045(7)
F7 0.174(10) 0.251(14) 0.137(11) -0.112(9) 0.098(8) -0.102(10)
F8 0.177(10) 0.125(6) 0.134(10) -0.009(6) 0.101(10) 0.017(6)
B2B 0.094(13) 0.065(11) 0.096(13) 0.009(10) 0.057(11) 0.017(10)
F5B 0.39(2) 0.184(12) 0.192(12) 0.068(9) 0.238(15) 0.022(11)
F6B 0.117(12) 0.166(7) 0.213(13) 0.046(8) 0.039(9) 0.045(7)
F7B 0.174(10) 0.251(14) 0.137(11) -0.112(9) 0.098(8) -0.102(10)
F8B 0.177(10) 0.125(6) 0.134(10) -0.009(6) 0.101(10) 0.017(6)
P2A 0.0349(14) 0.032(3) 0.042(2) 0.009(2) 0.024(2) 0.009(2)
C25A 0.040(7) 0.038(6) 0.041(9) 0.002(5) 0.021(7) 0.001(5)
C26A 0.024(5) 0.028(4) 0.034(10) -0.006(6) 0.013(8) -0.003(4)
C27A 0.037(6) 0.043(5) 0.074(18) -0.001(8) 0.039(11) -0.001(4)
C28A 0.049(8) 0.051(7) 0.102(16) 0.008(8) 0.050(11) 0.016(6)
C29A 0.051(9) 0.053(7) 0.093(12) 0.031(7) 0.038(10) 0.024(6)
C30A 0.031(7) 0.064(8) 0.056(9) 0.025(6) 0.023(7) 0.013(5)
C31A 0.028(5) 0.050(12) 0.035(6) 0.020(6) 0.011(5) 0.004(6)
C32A 0.038(7) 0.073(9) 0.036(6) 0.000(6) 0.012(6) 0.012(6)
C33A 0.047(8) 0.094(10) 0.040(7) -0.008(6) 0.011(7) -0.001(6)
C34A 0.049(9) 0.079(9) 0.030(6) -0.017(6) 0.007(6) -0.014(7)
C35A 0.055(10) 0.118(11) 0.046(9) -0.014(8) 0.019(8) -0.006(8)
C36A 0.039(8) 0.059(8) 0.052(8) -0.003(5) 0.017(7) 0.007(6)
C37A 0.032(6) 0.041(6) 0.021(10) 0.008(5) 0.015(9) 0.012(5)
C38A 0.057(10) 0.039(6) 0.045(11) 0.012(7) 0.029(10) 0.010(6)
C39A 0.056(12) 0.034(5) 0.072(14) 0.012(7) 0.024(12) 0.012(5)
C40A 0.031(9) 0.062(6) 0.045(12) 0.035(8) 0.011(10) 0.007(6)
C41A 0.038(8) 0.080(6) 0.030(12) 0.033(8) 0.014(10) 0.004(5)
C42A 0.036(5) 0.065(6) 0.014(11) 0.013(5) 0.012(8) 0.000(5)
P2B 0.0349(14) 0.032(3) 0.042(2) 0.009(2) 0.024(2) 0.009(2)
C25B 0.040(7) 0.038(6) 0.041(9) 0.002(5) 0.021(7) 0.001(5)
C26B 0.024(5) 0.028(4) 0.034(10) -0.006(6) 0.013(8) -0.003(4)
C27B 0.037(6) 0.043(5) 0.074(18) -0.001(8) 0.039(11) -0.001(4)
C28B 0.049(8) 0.051(7) 0.102(16) 0.008(8) 0.050(11) 0.016(6)
C29B 0.051(9) 0.053(7) 0.093(12) 0.031(7) 0.038(10) 0.024(6)
C30B 0.031(7) 0.064(8) 0.056(9) 0.025(6) 0.023(7) 0.013(5)
C31B 0.028(5) 0.050(12) 0.035(6) 0.020(6) 0.011(5) 0.004(6)
C32B 0.038(7) 0.073(9) 0.036(6) 0.000(6) 0.012(6) 0.012(6)
C33B 0.047(8) 0.094(10) 0.040(7) -0.008(6) 0.011(7) -0.001(6)
C34B 0.049(9) 0.079(9) 0.030(6) -0.017(6) 0.007(6) -0.014(7)
C35B 0.055(10) 0.118(11) 0.046(9) -0.014(8) 0.019(8) -0.006(8)
C36B 0.039(8) 0.059(8) 0.052(8) -0.003(5) 0.017(7) 0.007(6)
C37B 0.032(6) 0.041(6) 0.021(10) 0.008(5) 0.015(9) 0.012(5)
C38B 0.057(10) 0.039(6) 0.045(11) 0.012(7) 0.029(10) 0.010(6)
C39B 0.056(12) 0.034(5) 0.072(14) 0.012(7) 0.024(12) 0.012(5)
C40B 0.031(9) 0.062(6) 0.045(12) 0.035(8) 0.011(10) 0.007(6)
C41B 0.038(8) 0.080(6) 0.030(12) 0.033(8) 0.014(10) 0.004(5)
C42B 0.036(5) 0.065(6) 0.014(11) 0.013(5) 0.012(8) 0.000(5)
C43 0.053(7) 0.056(5) 0.103(8) -0.033(5) 0.000(6) 0.010(5)
C44A 0.125(14) 0.081(9) 0.081(18) -0.072(12) 0.005(17) 0.000(9)
C44B 0.125(14) 0.081(9) 0.081(18) -0.072(12) 0.005(17) 0.000(9)
C45 0.041(5) 0.053(4) 0.037(5) 0.013(4) 0.017(4) 0.006(4)
C46 0.064(7) 0.118(7) 0.056(6) 0.036(5) 0.010(6) 0.024(6)
C47 0.031(4) 0.056(4) 0.034(4) 0.004(3) 0.011(4) 0.003(3)
C48 0.053(6) 0.081(5) 0.055(6) -0.005(4) 0.033(5) 0.014(4)
N4 0.034(4) 0.049(4) 0.041(4) -0.003(3) 0.013(3) 0.008(3)
N5 0.044(4) 0.043(3) 0.041(4) -0.004(3) 0.025(4) 0.000(3)
N6 0.034(4) 0.053(3) 0.045(4) 0.004(3) 0.022(3) 0.012(3)
O1 0.121(16) 0.232(19) 0.112(15) -0.013(13) 0.036(14) -0.077(14)

loop_
_atom_type_symbol
_atom_type_description
_atom_type_scat_dispersion_real
_atom_type_scat_dispersion_imag
_atom_type_scat_source
C C 0.0033 0.0016 'International Tables Vol C Tables 4.2.6.8 and 6.1.1.4'
H H 0.0000 0.0000 'International Tables Vol C Tables 4.2.6.8 and 6.1.1.4'
B B 0.0013 0.0007 'International Tables Vol C Tables 4.2.6.8 and 6.1.1.4'
N N 0.0061 0.0033 'International Tables Vol C Tables 4.2.6.8 and 6.1.1.4'
O O 0.0106 0.0060 'International Tables Vol C Tables 4.2.6.8 and 6.1.1.4'
F F 0.0171 0.0103 'International Tables Vol C Tables 4.2.6.8 and 6.1.1.4'
P P 0.1023 0.0942 'International Tables Vol C Tables 4.2.6.8 and 6.1.1.4'
Rh Rh -1.1178 0.9187 'International Tables Vol C Tables 4.2.6.8 and 6.1.1.4'

loop_
_geom_angle_atom_site_label_1
_geom_angle_atom_site_label_2
_geom_angle_atom_site_label_3
_geom_angle
_geom_angle_site_symmetry_1
_geom_angle_site_symmetry_3
_geom_angle_publ_flag
C18 Rh1 N2 87.44(19) 2_656 . ?
C18 Rh1 N1 175.6(2) 2_656 . ?
N2 Rh1 N1 88.32(18) . . ?
C18 Rh1 N3 92.9(2) 2_656 . ?
N2 Rh1 N3 83.11(19) . . ?
N1 Rh1 N3 85.64(19) . . ?
C18 Rh1 P1 87.55(15) 2_656 . ?
N2 Rh1 P1 174.74(13) . . ?
N1 Rh1 P1 96.72(14) . . ?
N3 Rh1 P1 98.74(13) . . ?
C18 Rh1 Rh1 94.61(18) 2_656 2_656 ?
N2 Rh1 Rh1 94.79(14) . 2_656 ?
N1 Rh1 Rh1 86.70(15) . 2_656 ?
N3 Rh1 Rh1 172.11(13) . 2_656 ?
P1 Rh1 Rh1 84.03(5) . 2_656 ?
F1 B1 F2 110.4(8) . . ?
F1 B1 F3 109.2(9) . . ?
F2 B1 F3 110.5(8) . . ?
F1 B1 F4 108.3(8) . . ?
F2 B1 F4 109.5(8) . . ?
F3 B1 F4 108.8(7) . . ?
C13 P1 C7 104.5(3) . . ?
C13 P1 C1 105.8(3) . . ?
C7 P1 C1 102.9(2) . . ?
C13 P1 Rh1 113.93(18) . . ?
C7 P1 Rh1 116.05(19) . . ?
C1 P1 Rh1 112.46(19) . . ?
C2 C1 C6 118.9(5) . . ?
C2 C1 P1 120.2(4) . . ?
C6 C1 P1 120.7(4) . . ?
C1 C2 C3 119.4(5) . . ?
C4 C3 C2 120.7(6) . . ?
C5 C4 C3 120.0(6) . . ?
C4 C5 C6 120.1(6) . . ?
C5 C6 C1 120.9(5) . . ?
C12 C7 C8 117.5(5) . . ?
C12 C7 P1 123.4(5) . . ?
C8 C7 P1 119.1(5) . . ?
C9 C8 C7 120.2(7) . . ?
C10 C9 C8 120.9(7) . . ?
C9 C10 C11 119.8(6) . . ?
C12 C11 C10 119.8(6) . . ?
C7 C12 C11 121.8(6) . . ?
C14 C13 C18 121.2(6) . . ?
C14 C13 P1 122.3(4) . . ?
C18 C13 P1 116.3(4) . . ?
C15 C14 C13 121.0(6) . . ?
C14 C15 C16 118.4(6) . . ?
C17 C16 C15 121.1(6) . . ?
C16 C17 C18 122.5(5) . . ?
C17 C18 C13 115.8(5) . . ?
C17 C18 Rh1 121.8(4) . 2_656 ?
C13 C18 Rh1 122.2(4) . 2_656 ?
N1 C19 C20 176.4(8) . . ?
N2 C21 C22 178.9(8) . . ?
N3 C23 C24 178.9(8) . . ?
C19 N1 Rh1 173.0(6) . . ?
C21 N2 Rh1 171.4(6) . . ?
C23 N3 Rh1 168.6(6) . . ?
C26B Rh2 C26A 12.0(13) 2 2 ?
C26B Rh2 N4 175.0(7) 2 . ?
C26A Rh2 N4 170.0(5) 2 . ?
C26B Rh2 N5 94.5(13) 2 . ?
C26A Rh2 N5 83.9(5) 2 . ?
N4 Rh2 N5 86.1(2) . . ?
C26B Rh2 N6 91.3(8) 2 . ?
C26A Rh2 N6 95.8(4) 2 . ?
N4 Rh2 N6 83.9(2) . . ?
N5 Rh2 N6 84.6(2) . . ?
C26B Rh2 P2B 74.9(13) 2 . ?
C26A Rh2 P2B 85.0(6) 2 . ?
N4 Rh2 P2B 105.0(4) . . ?
N5 Rh2 P2B 168.1(3) . . ?
N6 Rh2 P2B 100.7(4) . . ?
C26B Rh2 P2A 84.8(13) 2 . ?
C26A Rh2 P2A 95.5(5) 2 . ?
N4 Rh2 P2A 94.5(2) . . ?
N5 Rh2 P2A 179.2(2) . . ?
N6 Rh2 P2A 94.9(2) . . ?
P2B Rh2 P2A 11.5(3) . . ?
C26B Rh2 Rh2 98.7(8) 2 2 ?
C26A Rh2 Rh2 94.3(4) 2 2 ?
N4 Rh2 Rh2 86.08(14) . 2 ?
N5 Rh2 Rh2 95.72(13) . 2 ?
N6 Rh2 Rh2 169.92(15) . 2 ?
P2B Rh2 Rh2 80.9(4) . 2 ?
P2A Rh2 Rh2 84.85(17) . 2 ?
F7 B2 F5 109.7(7) . . ?
F7 B2 F6 109.5(7) . . ?
F5 B2 F6 109.3(7) . . ?
F7 B2 F8 109.7(7) . . ?
F5 B2 F8 109.2(7) . . ?
F6 B2 F8 109.5(7) . . ?
F7B B2B F6B 109.3(6) . . ?
F7B B2B F5B 109.6(6) . . ?
F6B B2B F5B 109.9(6) . . ?
F7B B2B F8B 109.7(6) . . ?
F6B B2B F8B 109.8(6) . . ?
F5B B2B F8B 108.6(6) . . ?
C25A P2A C31A 106.3(5) . . ?
C25A P2A C37A 104.2(6) . . ?
C31A P2A C37A 103.3(6) . . ?
C25A P2A Rh2 113.6(4) . . ?
C31A P2A Rh2 115.0(4) . . ?
C37A P2A Rh2 113.3(6) . . ?
C26A C25A C30A 120.7(7) . . ?
C26A C25A P2A 117.6(7) . . ?
C30A C25A P2A 121.7(7) . . ?
C25A C26A C27A 117.0(7) . . ?
C25A C26A Rh2 122.3(7) . 2 ?
C27A C26A Rh2 120.5(7) . 2 ?
C28A C27A C26A 121.8(7) . . ?
C29A C28A C27A 120.6(7) . . ?
C28A C29A C30A 118.6(7) . . ?
C29A C30A C25A 121.3(7) . . ?
C32A C31A C36A 119.4(8) . . ?
C32A C31A P2A 118.7(7) . . ?
C36A C31A P2A 121.7(7) . . ?
C31A C32A C33A 119.0(8) . . ?
C34A C33A C32A 121.4(8) . . ?
C35A C34A C33A 119.3(8) . . ?
C34A C35A C36A 120.4(8) . . ?
C35A C36A C31A 120.4(8) . . ?
C38A C37A C42A 118.7(7) . . ?
C38A C37A P2A 119.5(6) . . ?
C42A C37A P2A 121.6(7) . . ?
C37A C38A C39A 119.7(7) . . ?
C40A C39A C38A 120.8(8) . . ?
C41A C40A C39A 119.8(7) . . ?
C40A C41A C42A 120.3(7) . . ?
C41A C42A C37A 120.7(8) . . ?
C25B P2B C37B 105.5(15) . . ?
C25B P2B C31B 106.5(12) . . ?
C37B P2B C31B 104.6(16) . . ?
C25B P2B Rh2 115.3(8) . . ?
C37B P2B Rh2 112.6(16) . . ?
C31B P2B Rh2 111.5(10) . . ?
C26B C25B C30B 120.2(9) . . ?
C26B C25B P2B 119.3(14) . . ?
C30B C25B P2B 120.4(14) . . ?
C25B C26B C27B 118.0(10) . . ?
C25B C26B Rh2 117.5(15) . 2 ?
C27B C26B Rh2 123.8(15) . 2 ?
C28B C27B C26B 121.1(10) . . ?
C29B C28B C27B 120.1(10) . . ?
C28B C29B C30B 119.8(10) . . ?
C29B C30B C25B 120.2(9) . . ?
C32B C31B C36B 119.9(10) . . ?
C32B C31B P2B 116.9(13) . . ?
C36B C31B P2B 123.2(13) . . ?
C31B C32B C33B 118.2(10) . . ?
C34B C33B C32B 121.5(10) . . ?
C35B C34B C33B 120.0(10) . . ?
C34B C35B C36B 119.7(10) . . ?
C35B C36B C31B 120.8(10) . . ?
C38B C37B C42B 119.2(10) . . ?
C38B C37B P2B 122.5(15) . . ?
C42B C37B P2B 117.4(17) . . ?
C37B C38B C39B 118.9(10) . . ?
C40B C39B C38B 120.7(10) . . ?
C41B C40B C39B 120.2(10) . . ?
C40B C41B C42B 119.9(10) . . ?
C41B C42B C37B 120.6(10) . . ?
N4 C43 C44A 160.1(18) . . ?
N4 C43 C44B 160.1(14) . . ?
N5 C45 C46 179.0(11) . . ?
N6 C47 C48 178.1(7) . . ?
C43 N4 Rh2 174.4(7) . . ?
C45 N5 Rh2 173.2(5) . . ?
C47 N6 Rh2 158.8(5) . . ?

loop_
_geom_bond_atom_site_label_1
_geom_bond_atom_site_label_2
_geom_bond_distance
_geom_bond_site_symmetry_2
_geom_bond_publ_flag
Rh1 C18 2.024(5) 2_656 ?
Rh1 N2 2.127(5) . ?
Rh1 N1 2.131(5) . ?
Rh1 N3 2.202(6) . ?
Rh1 P1 2.2284(15) . ?
Rh1 Rh1 2.6550(10) 2_656 ?
B1 F1 1.359(11) . ?
B1 F2 1.365(11) . ?
B1 F3 1.375(10) . ?
B1 F4 1.386(11) . ?
P1 C13 1.791(6) . ?
P1 C7 1.839(6) . ?
P1 C1 1.843(5) . ?
C1 C2 1.384(6) . ?
C1 C6 1.389(6) . ?
C2 C3 1.384(6) . ?
C3 C4 1.373(7) . ?
C4 C5 1.362(7) . ?
C5 C6 1.368(7) . ?
C7 C12 1.383(9) . ?
C7 C8 1.405(9) . ?
C8 C9 1.400(8) . ?
C9 C10 1.353(10) . ?
C10 C11 1.386(9) . ?
C11 C12 1.385(8) . ?
C13 C14 1.408(7) . ?
C13 C18 1.409(8) . ?
C14 C15 1.371(9) . ?
C15 C16 1.393(8) . ?
C16 C17 1.368(8) . ?
C17 C18 1.409(8) . ?
C18 Rh1 2.024(5) 2_656 ?
C19 N1 1.115(7) . ?
C19 C20 1.485(10) . ?
C21 N2 1.123(7) . ?
C21 C22 1.466(9) . ?
C23 N3 1.104(8) . ?
C23 C24 1.474(11) . ?
Rh2 C26B 2.009(19) 2 ?
Rh2 C26A 2.054(10) 2 ?
Rh2 N4 2.104(6) . ?
Rh2 N5 2.142(6) . ?
Rh2 N6 2.196(5) . ?
Rh2 P2B 2.232(7) . ?
Rh2 P2A 2.242(3) . ?
Rh2 Rh2 2.6559(9) 2 ?
B2 F7 1.308(8) . ?
B2 F5 1.310(8) . ?
B2 F6 1.310(8) . ?
B2 F8 1.312(7) . ?
B2B F7B 1.307(7) . ?
B2B F6B 1.308(7) . ?
B2B F5B 1.311(7) . ?
B2B F8B 1.317(7) . ?
P2A C25A 1.795(8) . ?
P2A C31A 1.857(10) . ?
P2A C37A 1.871(13) . ?
C25A C26A 1.385(7) . ?
C25A C30A 1.393(7) . ?
C26A C27A 1.392(7) . ?
C26A Rh2 2.054(10) 2 ?
C27A C28A 1.380(8) . ?
C28A C29A 1.369(8) . ?
C29A C30A 1.371(8) . ?
C31A C32A 1.374(8) . ?
C31A C36A 1.390(8) . ?
C32A C33A 1.384(8) . ?
C33A C34A 1.374(8) . ?
C34A C35A 1.361(8) . ?
C35A C36A 1.373(8) . ?
C37A C38A 1.381(8) . ?
C37A C42A 1.394(7) . ?
C38A C39A 1.386(7) . ?
C39A C40A 1.370(8) . ?
C40A C41A 1.363(8) . ?
C41A C42A 1.371(7) . ?
P2B C25B 1.775(14) . ?
P2B C37B 1.78(3) . ?
P2B C31B 1.844(18) . ?
C25B C26B 1.380(8) . ?
C25B C30B 1.393(8) . ?
C26B C27B 1.389(8) . ?
C26B Rh2 2.009(19) 2 ?
C27B C28B 1.377(9) . ?
C28B C29B 1.366(9) . ?
C29B C30B 1.373(9) . ?
C31B C32B 1.381(9) . ?
C31B C36B 1.391(9) . ?
C32B C33B 1.389(9) . ?
C33B C34B 1.377(9) . ?
C34B C35B 1.362(9) . ?
C35B C36B 1.372(9) . ?
C37B C38B 1.380(9) . ?
C37B C42B 1.393(8) . ?
C38B C39B 1.386(8) . ?
C39B C40B 1.373(9) . ?
C40B C41B 1.363(9) . ?
C41B C42B 1.371(8) . ?
C43 N4 1.114(8) . ?
C43 C44A 1.512(12) . ?
C43 C44B 1.520(13) . ?
C45 N5 1.121(8) . ?
C45 C46 1.453(10) . ?
C47 N6 1.119(7) . ?
C47 C48 1.462(8) . ?

loop_
_geom_torsion_atom_site_label_1
_geom_torsion_atom_site_label_2
_geom_torsion_atom_site_label_3
_geom_torsion_atom_site_label_4
_geom_torsion
_geom_torsion_site_symmetry_1
_geom_torsion_site_symmetry_2
_geom_torsion_site_symmetry_3
_geom_torsion_site_symmetry_4
_geom_torsion_publ_flag
P1 Rh1 Rh1 P1 -110.03(8) . . 2_656 2_656 ?
P1 Rh1 Rh1 C18 -22.98(15) . . 2_656 . ?
C18 Rh1 Rh1 C18 64.1(3) 2_656 . 2_656 . ?
P2A Rh2 Rh2 P2A 116.2(3) . . 2 2 ?
P2A Rh2 Rh2 C26A 21.1(5) . . 2 . ?
C26A Rh2 Rh2 C26A -74.0(9) 2 . 2 . ?
P2B Rh2 Rh2 P2B 94.4(7) . . 2 2 ?
P2B Rh2 Rh2 C26B 21.4(13) . . 2 . ?
C26B Rh2 Rh2 C26B -52(2) 2 . 2 . ?
N1 Rh1 Rh1 N2 -32.29(19) . . 2_656 2_656 ?
N2 Rh1 Rh1 N1 -32.29(19) . . 2_656 2_656 ?
N5 Rh2 Rh2 N4 31.7(2) . . 2 2 ?
N4 Rh2 Rh2 N5 31.7(2) . . 2 2 ?
